data_2233538
loop_
_publ_author_name
'Kang, Sung Kwon'
'Cho, Nam Sook'
'Jeon, Min Kyeong'

_publ_section_title
;
 <i>N</i>-(5-Ethoxy-1,3,4-thiadiazol-2-yl)benzamide
;
_journal_coeditor_code IS5058
_journal_issue 2
_journal_name_full 'Acta Crystallographica Section E'
_journal_page_first o544
_journal_paper_doi 10.1107/S1600536812002978
_journal_volume 68
_journal_year 2012
_chemical_formula_iupac 'C11 H11 N3 O2 S'
_chemical_formula_moiety 'C11 H11 N3 O2 S'
_chemical_formula_sum 'C11 H11 N3 O2 S'
_chemical_formula_weight 249.29
_chemical_name_systematic
;
<i>N</i>-(5-Ethoxy-1,3,4-thiadiazol-2-yl)benzamide
;
_space_group_IT_number 14
_symmetry_cell_setting monoclinic
_symmetry_space_group_name_Hall '-P 2ybc'
_symmetry_space_group_name_H-M 'P 1 21/c 1'
_atom_sites_solution_hydrogens geom
_atom_sites_solution_primary direct
_atom_sites_solution_secondary difmap
_audit_creation_method 'WinGX routine CIF_UPDATE'
_cell_angle_alpha 90
_cell_angle_beta 92.036(2)
_cell_angle_gamma 90
_cell_formula_units_Z 4
_cell_length_a 3.9797(5)
_cell_length_b 20.138(3)
_cell_length_c 14.4305(18)
_cell_measurement_reflns_used 1448
_cell_measurement_temperature 296(2)
_cell_measurement_theta_max 18.73
_cell_measurement_theta_min 2.82
_cell_volume 1155.8(3)
_computing_cell_refinement 'SAINT (Bruker, 2002)'
_computing_data_collection 'SMART (Bruker, 2002)'
_computing_data_reduction 'SAINT (Bruker, 2002)'
_computing_molecular_graphics 'ORTEP-3 (Farrugia, 1997)'
_computing_publication_material 'WinGX (Farrugia, 1999)'
_computing_structure_refinement 'SHELXL97 (Sheldrick, 2008)'
_computing_structure_solution 'SHELXS97 (Sheldrick, 2008)'
_diffrn_ambient_temperature 296(2)
_diffrn_measured_fraction_theta_full 0.999
_diffrn_measured_fraction_theta_max 0.999
_diffrn_measurement_device_type 'Bruker SMART CCD area-detector'
_diffrn_measurement_method '\f and \w scans'
_diffrn_radiation_monochromator graphite
_diffrn_radiation_type MoK\a
_diffrn_radiation_wavelength 0.71073
_diffrn_reflns_av_R_equivalents 0.1144
_diffrn_reflns_limit_h_max 5
_diffrn_reflns_limit_h_min -5
_diffrn_reflns_limit_k_max 26
_diffrn_reflns_limit_k_min -26
_diffrn_reflns_limit_l_max 19
_diffrn_reflns_limit_l_min -19
_diffrn_reflns_number 22225
_diffrn_reflns_theta_full 28.35
_diffrn_reflns_theta_max 28.35
_diffrn_reflns_theta_min 1.74
_exptl_absorpt_coefficient_mu 0.273
_exptl_absorpt_correction_T_max 0.965
_exptl_absorpt_correction_T_min 0.956
_exptl_absorpt_correction_type multi-scan
_exptl_absorpt_process_details '(SADABS; Bruker, 2002)'
_exptl_crystal_colour colourless
_exptl_crystal_density_diffrn 1.433
_exptl_crystal_density_method 'not measured'
_exptl_crystal_description needle
_exptl_crystal_F_000 520
_exptl_crystal_size_max 0.27
_exptl_crystal_size_mid 0.12
_exptl_crystal_size_min 0.11
_refine_diff_density_max 0.185
_refine_diff_density_min -0.194
_refine_ls_extinction_method none
_refine_ls_goodness_of_fit_ref 0.744
_refine_ls_hydrogen_treatment mixed
_refine_ls_matrix_type full
_refine_ls_number_parameters 158
_refine_ls_number_reflns 2891
_refine_ls_number_restraints 0
_refine_ls_restrained_S_all 0.744
_refine_ls_R_factor_all 0.1094
_refine_ls_R_factor_gt 0.0403
_refine_ls_shift/su_max 0
_refine_ls_shift/su_mean 0
_refine_ls_structure_factor_coef Fsqd
_refine_ls_weighting_details 'calc w=1/[\s^2^(Fo^2^)+(0.0257P)^2^] where P=(Fo^2^+2Fc^2^)/3'
_refine_ls_weighting_scheme calc
_refine_ls_wR_factor_ref 0.0806
_reflns_number_gt 1287
_reflns_number_total 2891
_reflns_threshold_expression I>2\s(I)
_cod_data_source_file is5058.cif
_cod_data_source_block I
_cod_original_cell_volume 1155.8(2)
_cod_original_sg_symbol_H-M 'P 21/c'
_cod_database_code 2233538
_cod_database_fobs_code 2233538

loop_
_symmetry_equiv_pos_as_xyz
'x, y, z'
'-x, y+1/2, -z+1/2'
'-x, -y, -z'
'x, -y-1/2, z-1/2'

loop_
_atom_site_type_symbol
_atom_site_label
_atom_site_fract_x
_atom_site_fract_y
_atom_site_fract_z
_atom_site_U_iso_or_equiv
_atom_site_adp_type
_atom_site_calc_flag
_atom_site_refinement_flags
_atom_site_occupancy
S S1 0.39663(15) 0.34946(3) 0.62317(4) 0.04682(18) Uani d . 1
C C2 0.2359(5) 0.42298(9) 0.57867(14) 0.0375(5) Uani d . 1
N N3 0.2325(5) 0.42812(8) 0.48901(12) 0.0467(5) Uani d . 1
N N4 0.3654(5) 0.37174(8) 0.44715(11) 0.0473(5) Uani d . 1
C C5 0.4558(5) 0.32859(10) 0.50836(14) 0.0411(5) Uani d . 1
N N6 0.1165(5) 0.47337(9) 0.63320(12) 0.0433(5) Uani d . 1
H H6 0.021(6) 0.5057(12) 0.6040(16) 0.082(9) Uiso d . 1
C C7 0.1183(5) 0.46904(10) 0.72786(14) 0.0398(5) Uani d . 1
O O8 0.2192(4) 0.41880(7) 0.76704(9) 0.0545(4) Uani d . 1
C C9 -0.0024(5) 0.52767(10) 0.77924(14) 0.0399(5) Uani d . 1
C C10 -0.1415(6) 0.51700(12) 0.86450(15) 0.0549(7) Uani d . 1
H H10 -0.1629 0.4739 0.8868 0.066 Uiso calc R 1
C C11 -0.2486(6) 0.56979(13) 0.91657(16) 0.0608(7) Uani d . 1
H H11 -0.3439 0.5623 0.9736 0.073 Uiso calc R 1
C C12 -0.2143(6) 0.63343(13) 0.88413(16) 0.0621(7) Uani d . 1
H H12 -0.288 0.6691 0.919 0.075 Uiso calc R 1
C C13 -0.0712(6) 0.64450(11) 0.80031(16) 0.0606(7) Uani d . 1
H H13 -0.0444 0.6877 0.7791 0.073 Uiso calc R 1
C C14 0.0330(6) 0.59171(10) 0.74726(15) 0.0491(6) Uani d . 1
H H14 0.1268 0.5994 0.6901 0.059 Uiso calc R 1
O O15 0.5894(4) 0.26919(7) 0.49063(10) 0.0541(4) Uani d . 1
C C16 0.6596(6) 0.25697(10) 0.39481(14) 0.0516(6) Uani d . 1
H H16A 0.8359 0.2865 0.3751 0.062 Uiso calc R 1
H H16B 0.4597 0.2649 0.3559 0.062 Uiso calc R 1
C C17 0.7689(6) 0.18619(11) 0.38643(15) 0.0639(7) Uani d . 1
H H17A 0.8181 0.1769 0.3231 0.096 Uiso calc R 1
H H17B 0.5922 0.1574 0.4057 0.096 Uiso calc R 1
H H17C 0.9666 0.1789 0.4251 0.096 Uiso calc R 1

loop_
_atom_site_aniso_label
_atom_site_aniso_U_11
_atom_site_aniso_U_22
_atom_site_aniso_U_33
_atom_site_aniso_U_12
_atom_site_aniso_U_13
_atom_site_aniso_U_23
S1 0.0621(4) 0.0364(3) 0.0421(3) 0.0089(3) 0.0035(3) 0.0037(3)
C2 0.0460(14) 0.0303(12) 0.0362(12) 0.0008(10) 0.0005(10) -0.0005(10)
N3 0.0673(14) 0.0351(11) 0.0377(11) 0.0110(9) 0.0004(9) -0.0021(9)
N4 0.0638(14) 0.0364(11) 0.0417(11) 0.0106(9) 0.0004(9) -0.0033(9)
C5 0.0478(15) 0.0334(12) 0.0420(13) 0.0021(11) 0.0024(11) -0.0026(11)
N6 0.0624(14) 0.0343(11) 0.0330(11) 0.0088(10) -0.0004(9) 0.0006(9)
C7 0.0406(14) 0.0376(13) 0.0411(13) -0.0021(10) 0.0011(10) 0.0030(11)
O8 0.0763(12) 0.0425(9) 0.0445(9) 0.0106(8) 0.0006(8) 0.0078(7)
C9 0.0428(14) 0.0421(13) 0.0348(12) 0.0002(11) -0.0010(10) -0.0013(11)
C10 0.0631(18) 0.0525(16) 0.0492(15) -0.0006(13) 0.0017(12) -0.0016(12)
C11 0.0647(18) 0.0749(19) 0.0436(15) -0.0008(15) 0.0128(12) -0.0064(14)
C12 0.0724(19) 0.0667(19) 0.0470(16) 0.0162(15) -0.0007(13) -0.0157(14)
C13 0.090(2) 0.0438(15) 0.0480(15) 0.0117(14) -0.0032(14) -0.0036(13)
C14 0.0667(17) 0.0426(14) 0.0381(13) 0.0023(12) 0.0013(11) -0.0005(11)
O15 0.0777(12) 0.0369(9) 0.0483(10) 0.0159(8) 0.0091(8) -0.0015(7)
C16 0.0564(17) 0.0477(15) 0.0510(15) 0.0077(12) 0.0056(12) -0.0087(12)
C17 0.0682(18) 0.0512(16) 0.0720(18) 0.0097(13) -0.0032(14) -0.0174(13)

loop_
_atom_type_symbol
_atom_type_description
_atom_type_scat_dispersion_real
_atom_type_scat_dispersion_imag
_atom_type_scat_source
C C 0.0033 0.0016 'International Tables Vol C Tables 4.2.6.8 and 6.1.1.4'
H H 0 0 'International Tables Vol C Tables 4.2.6.8 and 6.1.1.4'
N N 0.0061 0.0033 'International Tables Vol C Tables 4.2.6.8 and 6.1.1.4'
O O 0.0106 0.006 'International Tables Vol C Tables 4.2.6.8 and 6.1.1.4'
S S 0.1246 0.1234 'International Tables Vol C Tables 4.2.6.8 and 6.1.1.4'

loop_
_geom_angle_atom_site_label_1
_geom_angle_atom_site_label_2
_geom_angle_atom_site_label_3
_geom_angle
C2 S1 C5 85.05(10)
N3 C2 N6 121.25(18)
N3 C2 S1 115.45(15)
N6 C2 S1 123.31(16)
C2 N3 N4 112.03(16)
C5 N4 N3 110.73(17)
N4 C5 O15 125.34(19)
N4 C5 S1 116.75(16)
O15 C5 S1 117.92(15)
C7 N6 C2 122.22(19)
C7 N6 H6 121.7(16)
C2 N6 H6 115.7(16)
O8 C7 N6 120.35(19)
O8 C7 C9 122.38(19)
N6 C7 C9 117.26(19)
C14 C9 C10 119.5(2)
C14 C9 C7 122.6(2)
C10 C9 C7 117.9(2)
C11 C10 C9 120.4(2)
C11 C10 H10 119.8
C9 C10 H10 119.8
C12 C11 C10 119.8(2)
C12 C11 H11 120.1
C10 C11 H11 120.1
C11 C12 C13 120.1(2)
C11 C12 H12 120
C13 C12 H12 120
C12 C13 C14 120.3(2)
C12 C13 H13 119.8
C14 C13 H13 119.8
C9 C14 C13 119.9(2)
C9 C14 H14 120.1
C13 C14 H14 120.1
C5 O15 C16 115.34(15)
O15 C16 C17 107.87(17)
O15 C16 H16A 110.1
C17 C16 H16A 110.1
O15 C16 H16B 110.1
C17 C16 H16B 110.1
H16A C16 H16B 108.4
C16 C17 H17A 109.5
C16 C17 H17B 109.5
H17A C17 H17B 109.5
C16 C17 H17C 109.5
H17A C17 H17C 109.5
H17B C17 H17C 109.5

loop_
_geom_bond_atom_site_label_1
_geom_bond_atom_site_label_2
_geom_bond_distance
S1 C2 1.727(2)
S1 C5 1.733(2)
C2 N3 1.298(2)
C2 N6 1.379(2)
N3 N4 1.399(2)
N4 C5 1.282(2)
C5 O15 1.337(2)
N6 C7 1.368(2)
N6 H6 0.86(2)
C7 O8 1.220(2)
C7 C9 1.483(3)
C9 C14 1.379(3)
C9 C10 1.384(3)
C10 C11 1.378(3)
C10 H10 0.93
C11 C12 1.373(3)
C11 H11 0.93
C12 C13 1.373(3)
C12 H12 0.93
C13 C14 1.382(3)
C13 H13 0.93
C14 H14 0.93
O15 C16 1.442(2)
C16 C17 1.496(3)
C16 H16A 0.97
C16 H16B 0.97
C17 H17A 0.96
C17 H17B 0.96
C17 H17C 0.96

loop_
_geom_hbond_atom_site_label_D
_geom_hbond_atom_site_label_H
_geom_hbond_atom_site_label_A
_geom_hbond_site_symmetry_A
_geom_hbond_distance_DH
_geom_hbond_distance_HA
_geom_hbond_distance_DA
_geom_hbond_angle_DHA
N6 H6 N3 3_566 0.86(2) 2.12(2) 2.967(3) 169(2)

loop_
_cod_related_entry_id
_cod_related_entry_database
_cod_related_entry_code
1 ChemSpider 4483098
